data_4315966
loop_
_publ_author_name
'Mark Irwin'
'Rhiannon K. Jenkins'
'Mark S. Denning'
'Tobias Kr\"amer'
'Fernande Grandjean'
'Gary J. Long'
'Radovan Herchel'
'John E. McGrady'
'Jose M. Goicoechea'

_publ_contact_author
;
 Dr. J. M. Goicoechea           
 Chemistry Research Laboratory
 University of Oxford
 Mansfield Road
 Oxford
 OX1 3TA
 UK
;
_publ_contact_author_email jose.goicoechea@chem.ox.ac.uk
_publ_contact_author_fax '+44 1865 272690'
_publ_contact_author_phone '+44 1865 275961'
_publ_section_title
;
 Experimental and Computational Study of the Structural and Electronic
 Properties of FeII(2,2'-bipyridine)(mes)2 and
 [FeII(2,2'-bipyridine)(mes)2]-, a Complex Containing a 2,2'-Bipyridyl
 Radical Anion
;
_journal_name_full 'Inorganic Chemistry'
_journal_page_first 6160
_journal_page_last 6171
_journal_paper_doi 10.1021/ic100817s
_journal_volume 49
_journal_year 2010
_chemical_formula_moiety 'C28 H30 Fe N2'
_chemical_formula_sum 'C28 H30 Fe N2'
_chemical_formula_weight 450.39
_chemical_name_systematic
; 
Fe(mes)2(2,2bipy)
;
_space_group_IT_number 14
_symmetry_cell_setting monoclinic
_symmetry_space_group_name_Hall '-P 2ybc'
_symmetry_space_group_name_H-M 'P 1 21/c 1'
_atom_sites_solution_hydrogens geom
_atom_sites_solution_primary direct
_atom_sites_solution_secondary difmap
_audit_creation_method SHELXL-97
_cell_angle_alpha 90.00
_cell_angle_beta 103.0670(10)
_cell_angle_gamma 90.00
_cell_formula_units_Z 4
_cell_length_a 11.9696(2)
_cell_length_b 13.7989(3)
_cell_length_c 14.9180(3)
_cell_measurement_reflns_used 32685
_cell_measurement_temperature 150(2)
_cell_measurement_theta_max 27.485
_cell_measurement_theta_min 5.097
_cell_volume 2400.16(8)
_computing_cell_refinement
;
KappaCCD software "DENZO" (Otwinowski & Minor, 1996)
;
_computing_data_collection
;
KappaCCD software "Collect" (Nonius, 2000)
;
_computing_data_reduction
;
KappaCCD software "DENZO" (Otwinowski & Minor, 1996)
;
_computing_molecular_graphics 'WinGX (Farrugia, 2005)'
_computing_publication_material 'XCIF (Sheldrick, 2001)'
_computing_structure_refinement 'SHELXL-97 (Sheldrick, 1997)'
_computing_structure_solution 'SHELXS-97 (Sheldrick, 1990)'
_diffrn_ambient_temperature 150(2)
_diffrn_measured_fraction_theta_full 0.993
_diffrn_measured_fraction_theta_max 0.993
_diffrn_measurement_device_type 'Nonius KappaCCD'
_diffrn_measurement_method 'omega scans'
_diffrn_radiation_monochromator graphite
_diffrn_radiation_source 'fine-focus sealed tube'
_diffrn_radiation_type MoK\a
_diffrn_radiation_wavelength 0.71073
_diffrn_reflns_av_R_equivalents 0.0302
_diffrn_reflns_av_sigmaI/netI 0.0435
_diffrn_reflns_limit_h_max 15
_diffrn_reflns_limit_h_min -15
_diffrn_reflns_limit_k_max 17
_diffrn_reflns_limit_k_min -17
_diffrn_reflns_limit_l_max 19
_diffrn_reflns_limit_l_min -19
_diffrn_reflns_number 10653
_diffrn_reflns_theta_full 27.46
_diffrn_reflns_theta_max 27.46
_diffrn_reflns_theta_min 5.12
_exptl_absorpt_coefficient_mu 0.645
_exptl_absorpt_correction_T_max 0.9685
_exptl_absorpt_correction_T_min 0.8711
_exptl_absorpt_correction_type multi-scan
_exptl_absorpt_process_details 'DENZO/SCALEPACK (Otwinowski & Minor, 1997)'
_exptl_crystal_colour red-orange
_exptl_crystal_density_diffrn 1.246
_exptl_crystal_density_meas ?
_exptl_crystal_density_method 'not measured'
_exptl_crystal_description needle
_exptl_crystal_F_000 952
_exptl_crystal_size_max 0.22
_exptl_crystal_size_mid 0.10
_exptl_crystal_size_min 0.05
_refine_diff_density_max 0.375
_refine_diff_density_min -0.354
_refine_diff_density_rms 0.053
_refine_ls_extinction_method none
_refine_ls_goodness_of_fit_ref 1.040
_refine_ls_hydrogen_treatment constr
_refine_ls_matrix_type full
_refine_ls_number_parameters 280
_refine_ls_number_reflns 5454
_refine_ls_number_restraints 0
_refine_ls_restrained_S_all 1.040
_refine_ls_R_factor_all 0.0636
_refine_ls_R_factor_gt 0.0410
_refine_ls_shift/su_max 0.000
_refine_ls_shift/su_mean 0.000
_refine_ls_structure_factor_coef Fsqd
_refine_ls_weighting_details 'calc w=1/[\s^2^(Fo^2^)+(0.0580P)^2^+0.6313P] where P=(Fo^2^+2Fc^2^)/3'
_refine_ls_weighting_scheme calc
_refine_ls_wR_factor_gt 0.1014
_refine_ls_wR_factor_ref 0.1130
_reflns_number_gt 4084
_reflns_number_total 5454
_reflns_threshold_expression >2sigma(I)
_cod_data_source_file ic100817s_si_003_1.cif
_cod_data_source_block 1
_cod_depositor_comments
;
The following automatic conversions were performed:

'_symmetry_cell_setting' value 'Monoclinic' changed to 'monoclinic'
according to the built-in table from CIF Core dictionary named
'cif_core.dic' version 2.4.1 from 2010-06-29.

Automatic conversion script
Id: cif_fix_values 1646 2011-03-28 12:23:43Z adriana 

The following automatic conversions were performed:

'_exptl_crystal_density_meas' value 'not measured' was changed to '?'
- the value is perceived as not measured.

Automatic conversion script
Id: cif_fix_values 3008 2015-01-20 13:52:24Z robertas 

The following automatic conversions were performed:
data name '_contact_author_fax' replaced with
'_publ_contact_author_fax' as specified in the replacement file
'/home/antanas/src/cod-tools/trunk/data/replacement-values/replacement_tags.lst'.

data
name '_atom_site_symetry_multiplicity' replaced with
'_atom_site_symmetry_multiplicity' as specified in the replacement
file
'/home/antanas/src/cod-tools/trunk/data/replacement-values/replacement_tags.lst'.

Automatic conversion script
Id: cif_correct_tags 4998 2017-03-02 13:24:31Z antanas 
;
_cod_database_code 4315966

loop_
_symmetry_equiv_pos_as_xyz
'x, y, z'
'-x, y+1/2, -z+1/2'
'-x, -y, -z'
'x, -y-1/2, z-1/2'

loop_
_atom_site_label
_atom_site_type_symbol
_atom_site_fract_x
_atom_site_fract_y
_atom_site_fract_z
_atom_site_U_iso_or_equiv
_atom_site_adp_type
_atom_site_occupancy
_atom_site_symmetry_multiplicity
_atom_site_calc_flag
_atom_site_refinement_flags
_atom_site_disorder_assembly
_atom_site_disorder_group
Fe1 Fe 0.33768(2) 0.36540(2) 0.199848(19) 0.03062(11) Uani 1 1 d . . .
N1 N 0.29327(13) 0.21973(12) 0.15261(11) 0.0295(4) Uani 1 1 d . . .
N2 N 0.26185(15) 0.38014(12) 0.05517(12) 0.0332(4) Uani 1 1 d . . .
C11 C 0.51202(17) 0.33742(15) 0.24952(15) 0.0335(4) Uani 1 1 d . . .
C12 C 0.59512(18) 0.33881(16) 0.19549(15) 0.0360(5) Uani 1 1 d . . .
C13 C 0.70650(18) 0.30530(16) 0.22990(17) 0.0413(5) Uani 1 1 d . . .
H13 H 0.7598 0.3076 0.1914 0.050 Uiso 1 1 calc R . .
C14 C 0.74212(18) 0.26872(16) 0.31832(16) 0.0414(5) Uani 1 1 d . . .
C15 C 0.66288(19) 0.26949(17) 0.37327(16) 0.0416(5) Uani 1 1 d . . .
H15 H 0.6852 0.2464 0.4347 0.050 Uiso 1 1 calc R . .
C16 C 0.55045(18) 0.30353(16) 0.34043(15) 0.0375(5) Uani 1 1 d . . .
C17 C 0.5642(2) 0.3805(2) 0.09915(16) 0.0496(6) Uani 1 1 d . . .
H17A H 0.4837 0.4010 0.0849 0.074 Uiso 0.50 1 calc PR . .
H17B H 0.5755 0.3310 0.0549 0.074 Uiso 0.50 1 calc PR . .
H17C H 0.6133 0.4364 0.0953 0.074 Uiso 0.50 1 calc PR . .
H17D H 0.6313 0.3780 0.0719 0.074 Uiso 0.50 1 calc PR . .
H17E H 0.5395 0.4479 0.1018 0.074 Uiso 0.50 1 calc PR . .
H17F H 0.5017 0.3425 0.0614 0.074 Uiso 0.50 1 calc PR . .
C18 C 0.8614(2) 0.2276(2) 0.3527(2) 0.0562(7) Uani 1 1 d . . .
H18A H 0.8704 0.2056 0.4164 0.084 Uiso 0.50 1 calc PR . .
H18B H 0.9184 0.2778 0.3500 0.084 Uiso 0.50 1 calc PR . .
H18C H 0.8725 0.1727 0.3139 0.084 Uiso 0.50 1 calc PR . .
H18D H 0.9038 0.2318 0.3038 0.084 Uiso 0.50 1 calc PR . .
H18E H 0.8558 0.1596 0.3702 0.084 Uiso 0.50 1 calc PR . .
H18F H 0.9017 0.2647 0.4063 0.084 Uiso 0.50 1 calc PR . .
C19 C 0.4704(2) 0.3027(2) 0.40588(16) 0.0503(6) Uani 1 1 d . . .
H19A H 0.3953 0.3281 0.3744 0.075 Uiso 0.50 1 calc PR . .
H19B H 0.5024 0.3433 0.4594 0.075 Uiso 0.50 1 calc PR . .
H19C H 0.4618 0.2361 0.4262 0.075 Uiso 0.50 1 calc PR . .
H19D H 0.5110 0.2770 0.4656 0.075 Uiso 0.50 1 calc PR . .
H19E H 0.4039 0.2617 0.3806 0.075 Uiso 0.50 1 calc PR . .
H19F H 0.4446 0.3689 0.4138 0.075 Uiso 0.50 1 calc PR . .
C1 C 0.31776(18) 0.14020(15) 0.20555(14) 0.0354(5) Uani 1 1 d . . .
H1 H 0.3417 0.1483 0.2703 0.042 Uiso 1 1 calc R . .
C2 C 0.30979(18) 0.04769(16) 0.17044(16) 0.0383(5) Uani 1 1 d . . .
H2 H 0.3261 -0.0068 0.2102 0.046 Uiso 1 1 calc R . .
C3 C 0.27763(18) 0.03542(16) 0.07641(15) 0.0377(5) Uani 1 1 d . . .
H3 H 0.2733 -0.0277 0.0505 0.045 Uiso 1 1 calc R . .
C4 C 0.25180(17) 0.11563(15) 0.02028(15) 0.0343(4) Uani 1 1 d . . .
H4 H 0.2296 0.1085 -0.0447 0.041 Uiso 1 1 calc R . .
C5 C 0.25880(15) 0.20703(14) 0.06048(13) 0.0280(4) Uani 1 1 d . . .
C6 C 0.22978(16) 0.29784(15) 0.00763(13) 0.0295(4) Uani 1 1 d . . .
C7 C 0.16974(19) 0.29928(18) -0.08409(15) 0.0410(5) Uani 1 1 d . . .
H7 H 0.1486 0.2404 -0.1165 0.049 Uiso 1 1 calc R . .
C8 C 0.1414(2) 0.3873(2) -0.12719(17) 0.0490(6) Uani 1 1 d . . .
H8 H 0.0999 0.3899 -0.1895 0.059 Uiso 1 1 calc R . .
C9 C 0.1745(2) 0.47158(19) -0.07826(17) 0.0515(6) Uani 1 1 d . . .
H9 H 0.1563 0.5330 -0.1065 0.062 Uiso 1 1 calc R . .
C10 C 0.2344(2) 0.46524(17) 0.01248(17) 0.0456(5) Uani 1 1 d . . .
H10 H 0.2570 0.5234 0.0458 0.055 Uiso 1 1 calc R . .
C21 C 0.23281(16) 0.44890(14) 0.26332(13) 0.0301(4) Uani 1 1 d . . .
C26 C 0.27795(17) 0.52930(14) 0.31812(14) 0.0318(4) Uani 1 1 d . . .
C25 C 0.21097(18) 0.58240(15) 0.36627(14) 0.0340(4) Uani 1 1 d . . .
H25 H 0.2439 0.6367 0.4017 0.041 Uiso 1 1 calc R . .
C24 C 0.09738(17) 0.55792(15) 0.36380(14) 0.0343(4) Uani 1 1 d . . .
C23 C 0.05107(17) 0.47975(16) 0.30862(14) 0.0346(4) Uani 1 1 d . . .
H23 H -0.0264 0.4617 0.3051 0.042 Uiso 1 1 calc R . .
C22 C 0.11587(16) 0.42718(15) 0.25824(13) 0.0312(4) Uani 1 1 d . . .
C29 C 0.40087(18) 0.56138(17) 0.32583(17) 0.0424(5) Uani 1 1 d . . .
H29A H 0.4378 0.5183 0.2890 0.064 Uiso 0.50 1 calc PR . .
H29B H 0.4426 0.5587 0.3904 0.064 Uiso 0.50 1 calc PR . .
H29C H 0.4017 0.6279 0.3031 0.064 Uiso 0.50 1 calc PR . .
H29D H 0.4169 0.6183 0.3660 0.064 Uiso 0.50 1 calc PR . .
H29E H 0.4122 0.5779 0.2646 0.064 Uiso 0.50 1 calc PR . .
H29F H 0.4530 0.5086 0.3519 0.064 Uiso 0.50 1 calc PR . .
C28 C 0.0287(2) 0.61269(18) 0.42005(17) 0.0445(5) Uani 1 1 d . . .
H28A H 0.0758 0.6647 0.4540 0.067 Uiso 0.50 1 calc PR . .
H28B H 0.0049 0.5684 0.4636 0.067 Uiso 0.50 1 calc PR . .
H28C H -0.0394 0.6407 0.3792 0.067 Uiso 0.50 1 calc PR . .
H28D H -0.0482 0.5845 0.4105 0.067 Uiso 0.50 1 calc PR . .
H28E H 0.0226 0.6808 0.4009 0.067 Uiso 0.50 1 calc PR . .
H28F H 0.0669 0.6085 0.4853 0.067 Uiso 0.50 1 calc PR . .
C27 C 0.05857(18) 0.34580(17) 0.19671(15) 0.0395(5) Uani 1 1 d . . .
H27A H 0.1142 0.3159 0.1660 0.059 Uiso 0.50 1 calc PR . .
H27B H -0.0059 0.3718 0.1503 0.059 Uiso 0.50 1 calc PR . .
H27C H 0.0303 0.2970 0.2339 0.059 Uiso 0.50 1 calc PR . .
H27D H -0.0218 0.3406 0.2008 0.059 Uiso 0.50 1 calc PR . .
H27E H 0.0983 0.2847 0.2165 0.059 Uiso 0.50 1 calc PR . .
H27F H 0.0621 0.3594 0.1329 0.059 Uiso 0.50 1 calc PR . .

loop_
_atom_site_aniso_label
_atom_site_aniso_U_11
_atom_site_aniso_U_22
_atom_site_aniso_U_33
_atom_site_aniso_U_23
_atom_site_aniso_U_13
_atom_site_aniso_U_12
Fe1 0.02851(16) 0.02883(17) 0.03486(17) -0.00317(12) 0.00787(11) 0.00096(11)
N1 0.0278(8) 0.0286(9) 0.0319(8) 0.0013(7) 0.0062(6) 0.0007(7)
N2 0.0341(9) 0.0290(9) 0.0369(9) 0.0047(7) 0.0086(7) 0.0012(7)
C11 0.0307(10) 0.0263(10) 0.0439(11) -0.0082(8) 0.0094(8) -0.0018(8)
C12 0.0336(10) 0.0316(11) 0.0435(12) -0.0115(9) 0.0104(9) -0.0062(9)
C13 0.0339(11) 0.0380(12) 0.0559(14) -0.0145(10) 0.0186(10) -0.0037(9)
C14 0.0308(10) 0.0353(12) 0.0567(14) -0.0125(10) 0.0071(9) 0.0003(9)
C15 0.0369(11) 0.0392(12) 0.0470(12) -0.0027(10) 0.0060(9) 0.0036(9)
C16 0.0326(10) 0.0365(11) 0.0435(12) -0.0036(9) 0.0088(9) 0.0009(9)
C17 0.0424(13) 0.0658(17) 0.0437(13) -0.0077(12) 0.0163(10) -0.0054(12)
C18 0.0368(13) 0.0600(17) 0.0692(17) -0.0096(13) 0.0066(11) 0.0074(11)
C19 0.0398(12) 0.0701(18) 0.0428(13) 0.0089(12) 0.0132(10) 0.0101(12)
C1 0.0373(11) 0.0341(11) 0.0334(10) 0.0048(9) 0.0049(8) 0.0026(9)
C2 0.0382(11) 0.0286(11) 0.0469(12) 0.0074(9) 0.0071(9) 0.0048(9)
C3 0.0360(11) 0.0287(10) 0.0480(12) -0.0027(9) 0.0085(9) 0.0003(9)
C4 0.0310(10) 0.0365(12) 0.0356(10) -0.0032(9) 0.0080(8) -0.0016(8)
C5 0.0221(9) 0.0316(10) 0.0308(9) 0.0002(8) 0.0069(7) 0.0001(7)
C6 0.0259(9) 0.0312(10) 0.0324(10) 0.0024(8) 0.0083(7) -0.0013(8)
C7 0.0372(11) 0.0446(13) 0.0387(11) 0.0043(10) 0.0032(9) -0.0018(10)
C8 0.0439(13) 0.0571(16) 0.0416(12) 0.0157(11) 0.0008(10) 0.0021(11)
C9 0.0521(14) 0.0443(14) 0.0561(14) 0.0227(12) 0.0079(11) 0.0079(11)
C10 0.0492(13) 0.0312(12) 0.0552(14) 0.0080(10) 0.0094(11) 0.0009(10)
C21 0.0295(9) 0.0290(10) 0.0316(9) 0.0031(8) 0.0062(8) 0.0038(8)
C26 0.0309(10) 0.0287(10) 0.0355(10) 0.0029(8) 0.0070(8) 0.0029(8)
C25 0.0409(11) 0.0260(11) 0.0354(10) 0.0005(8) 0.0092(8) 0.0034(8)
C24 0.0377(11) 0.0313(11) 0.0356(10) 0.0061(8) 0.0119(8) 0.0101(9)
C23 0.0277(9) 0.0371(11) 0.0394(11) 0.0060(9) 0.0082(8) 0.0062(8)
C22 0.0277(9) 0.0314(10) 0.0328(10) 0.0040(8) 0.0034(8) 0.0042(8)
C29 0.0356(11) 0.0349(12) 0.0571(14) -0.0089(10) 0.0116(10) -0.0028(9)
C28 0.0493(13) 0.0401(13) 0.0489(13) 0.0017(10) 0.0210(11) 0.0111(10)
C27 0.0305(10) 0.0460(13) 0.0408(12) -0.0022(10) 0.0051(9) 0.0007(9)

loop_
_atom_type_symbol
_atom_type_description
_atom_type_scat_dispersion_real
_atom_type_scat_dispersion_imag
_atom_type_scat_source
C C 0.0033 0.0016 'International Tables Vol C Tables 4.2.6.8 and 6.1.1.4'
H H 0.0000 0.0000 'International Tables Vol C Tables 4.2.6.8 and 6.1.1.4'
N N 0.0061 0.0033 'International Tables Vol C Tables 4.2.6.8 and 6.1.1.4'
Fe Fe 0.3463 0.8444 'International Tables Vol C Tables 4.2.6.8 and 6.1.1.4'

loop_
_geom_angle_atom_site_label_1
_geom_angle_atom_site_label_2
_geom_angle_atom_site_label_3
_geom_angle
_geom_angle_site_symmetry_1
_geom_angle_site_symmetry_3
_geom_angle_publ_flag
C21 Fe1 C11 126.74(8) . . ?
C21 Fe1 N2 104.04(7) . . ?
C11 Fe1 N2 122.31(8) . . ?
C21 Fe1 N1 122.34(7) . . ?
C11 Fe1 N1 95.54(7) . . ?
N2 Fe1 N1 75.14(6) . . ?
C1 N1 C5 117.79(17) . . ?
C1 N1 Fe1 124.32(13) . . ?
C5 N1 Fe1 116.64(13) . . ?
C10 N2 C6 118.55(18) . . ?
C10 N2 Fe1 124.14(15) . . ?
C6 N2 Fe1 116.95(13) . . ?
C16 C11 C12 115.72(19) . . ?
C16 C11 Fe1 119.05(15) . . ?
C12 C11 Fe1 124.79(16) . . ?
C13 C12 C11 121.5(2) . . ?
C13 C12 C17 118.9(2) . . ?
C11 C12 C17 119.6(2) . . ?
C14 C13 C12 122.2(2) . . ?
C14 C13 H13 118.9 . . ?
C12 C13 H13 118.9 . . ?
C15 C14 C13 117.1(2) . . ?
C15 C14 C18 121.4(2) . . ?
C13 C14 C18 121.5(2) . . ?
C14 C15 C16 121.7(2) . . ?
C14 C15 H15 119.1 . . ?
C16 C15 H15 119.1 . . ?
C15 C16 C11 121.7(2) . . ?
C15 C16 C19 117.9(2) . . ?
C11 C16 C19 120.42(19) . . ?
C12 C17 H17A 109.5 . . ?
C12 C17 H17B 109.5 . . ?
H17A C17 H17B 109.5 . . ?
C12 C17 H17C 109.5 . . ?
H17A C17 H17C 109.5 . . ?
H17B C17 H17C 109.5 . . ?
C12 C17 H17D 109.5 . . ?
H17A C17 H17D 141.1 . . ?
H17B C17 H17D 56.3 . . ?
H17C C17 H17D 56.3 . . ?
C12 C17 H17E 109.5 . . ?
H17A C17 H17E 56.3 . . ?
H17B C17 H17E 141.1 . . ?
H17C C17 H17E 56.3 . . ?
H17D C17 H17E 109.5 . . ?
C12 C17 H17F 109.5 . . ?
H17A C17 H17F 56.3 . . ?
H17B C17 H17F 56.3 . . ?
H17C C17 H17F 141.1 . . ?
H17D C17 H17F 109.5 . . ?
H17E C17 H17F 109.5 . . ?
C14 C18 H18A 109.5 . . ?
C14 C18 H18B 109.5 . . ?
H18A C18 H18B 109.5 . . ?
C14 C18 H18C 109.5 . . ?
H18A C18 H18C 109.5 . . ?
H18B C18 H18C 109.5 . . ?
C14 C18 H18D 109.5 . . ?
H18A C18 H18D 141.1 . . ?
H18B C18 H18D 56.3 . . ?
H18C C18 H18D 56.3 . . ?
C14 C18 H18E 109.5 . . ?
H18A C18 H18E 56.3 . . ?
H18B C18 H18E 141.1 . . ?
H18C C18 H18E 56.3 . . ?
H18D C18 H18E 109.5 . . ?
C14 C18 H18F 109.5 . . ?
H18A C18 H18F 56.3 . . ?
H18B C18 H18F 56.3 . . ?
H18C C18 H18F 141.1 . . ?
H18D C18 H18F 109.5 . . ?
H18E C18 H18F 109.5 . . ?
C16 C19 H19A 109.5 . . ?
C16 C19 H19B 109.5 . . ?
H19A C19 H19B 109.5 . . ?
C16 C19 H19C 109.5 . . ?
H19A C19 H19C 109.5 . . ?
H19B C19 H19C 109.5 . . ?
C16 C19 H19D 109.5 . . ?
H19A C19 H19D 141.1 . . ?
H19B C19 H19D 56.3 . . ?
H19C C19 H19D 56.3 . . ?
C16 C19 H19E 109.5 . . ?
H19A C19 H19E 56.3 . . ?
H19B C19 H19E 141.1 . . ?
H19C C19 H19E 56.3 . . ?
H19D C19 H19E 109.5 . . ?
C16 C19 H19F 109.5 . . ?
H19A C19 H19F 56.3 . . ?
H19B C19 H19F 56.3 . . ?
H19C C19 H19F 141.1 . . ?
H19D C19 H19F 109.5 . . ?
H19E C19 H19F 109.5 . . ?
N1 C1 C2 123.15(19) . . ?
N1 C1 H1 118.4 . . ?
C2 C1 H1 118.4 . . ?
C1 C2 C3 118.75(19) . . ?
C1 C2 H2 120.6 . . ?
C3 C2 H2 120.6 . . ?
C2 C3 C4 119.4(2) . . ?
C2 C3 H3 120.3 . . ?
C4 C3 H3 120.3 . . ?
C3 C4 C5 118.84(19) . . ?
C3 C4 H4 120.6 . . ?
C5 C4 H4 120.6 . . ?
N1 C5 C4 121.99(18) . . ?
N1 C5 C6 114.34(17) . . ?
C4 C5 C6 123.66(18) . . ?
N2 C6 C7 121.77(19) . . ?
N2 C6 C5 115.38(16) . . ?
C7 C6 C5 122.81(19) . . ?
C8 C7 C6 119.2(2) . . ?
C8 C7 H7 120.4 . . ?
C6 C7 H7 120.4 . . ?
C7 C8 C9 118.9(2) . . ?
C7 C8 H8 120.5 . . ?
C9 C8 H8 120.5 . . ?
C8 C9 C10 119.1(2) . . ?
C8 C9 H9 120.4 . . ?
C10 C9 H9 120.4 . . ?
N2 C10 C9 122.5(2) . . ?
N2 C10 H10 118.8 . . ?
C9 C10 H10 118.8 . . ?
C26 C21 C22 116.21(18) . . ?
C26 C21 Fe1 120.47(14) . . ?
C22 C21 Fe1 123.26(15) . . ?
C25 C26 C21 121.37(19) . . ?
C25 C26 C29 117.87(19) . . ?
C21 C26 C29 120.77(18) . . ?
C24 C25 C26 121.92(19) . . ?
C24 C25 H25 119.0 . . ?
C26 C25 H25 119.0 . . ?
C23 C24 C25 117.30(18) . . ?
C23 C24 C28 121.6(2) . . ?
C25 C24 C28 121.1(2) . . ?
C24 C23 C22 121.60(19) . . ?
C24 C23 H23 119.2 . . ?
C22 C23 H23 119.2 . . ?
C23 C22 C21 121.52(19) . . ?
C23 C22 C27 118.72(18) . . ?
C21 C22 C27 119.76(18) . . ?
C26 C29 H29A 109.5 . . ?
C26 C29 H29B 109.5 . . ?
H29A C29 H29B 109.5 . . ?
C26 C29 H29C 109.5 . . ?
H29A C29 H29C 109.5 . . ?
H29B C29 H29C 109.5 . . ?
C26 C29 H29D 109.5 . . ?
H29A C29 H29D 141.1 . . ?
H29B C29 H29D 56.3 . . ?
H29C C29 H29D 56.3 . . ?
C26 C29 H29E 109.5 . . ?
H29A C29 H29E 56.3 . . ?
H29B C29 H29E 141.1 . . ?
H29C C29 H29E 56.3 . . ?
H29D C29 H29E 109.5 . . ?
C26 C29 H29F 109.5 . . ?
H29A C29 H29F 56.3 . . ?
H29B C29 H29F 56.3 . . ?
H29C C29 H29F 141.1 . . ?
H29D C29 H29F 109.5 . . ?
H29E C29 H29F 109.5 . . ?
C24 C28 H28A 109.5 . . ?
C24 C28 H28B 109.5 . . ?
H28A C28 H28B 109.5 . . ?
C24 C28 H28C 109.5 . . ?
H28A C28 H28C 109.5 . . ?
H28B C28 H28C 109.5 . . ?
C24 C28 H28D 109.5 . . ?
H28A C28 H28D 141.1 . . ?
H28B C28 H28D 56.3 . . ?
H28C C28 H28D 56.3 . . ?
C24 C28 H28E 109.5 . . ?
H28A C28 H28E 56.3 . . ?
H28B C28 H28E 141.1 . . ?
H28C C28 H28E 56.3 . . ?
H28D C28 H28E 109.5 . . ?
C24 C28 H28F 109.5 . . ?
H28A C28 H28F 56.3 . . ?
H28B C28 H28F 56.3 . . ?
H28C C28 H28F 141.1 . . ?
H28D C28 H28F 109.5 . . ?
H28E C28 H28F 109.5 . . ?
C22 C27 H27A 109.5 . . ?
C22 C27 H27B 109.5 . . ?
H27A C27 H27B 109.5 . . ?
C22 C27 H27C 109.5 . . ?
H27A C27 H27C 109.5 . . ?
H27B C27 H27C 109.5 . . ?
C22 C27 H27D 109.5 . . ?
H27A C27 H27D 141.1 . . ?
H27B C27 H27D 56.3 . . ?
H27C C27 H27D 56.3 . . ?
C22 C27 H27E 109.5 . . ?
H27A C27 H27E 56.3 . . ?
H27B C27 H27E 141.1 . . ?
H27C C27 H27E 56.3 . . ?
H27D C27 H27E 109.5 . . ?
C22 C27 H27F 109.5 . . ?
H27A C27 H27F 56.3 . . ?
H27B C27 H27F 56.3 . . ?
H27C C27 H27F 141.1 . . ?
H27D C27 H27F 109.5 . . ?
H27E C27 H27F 109.5 . . ?

loop_
_geom_bond_atom_site_label_1
_geom_bond_atom_site_label_2
_geom_bond_distance
_geom_bond_site_symmetry_2
_geom_bond_publ_flag
Fe1 C21 2.083(2) . ?
Fe1 C11 2.087(2) . ?
Fe1 N2 2.1535(17) . ?
Fe1 N1 2.1564(17) . ?
N1 C1 1.345(3) . ?
N1 C5 1.354(2) . ?
N2 C10 1.341(3) . ?
N2 C6 1.348(3) . ?
C11 C16 1.410(3) . ?
C11 C12 1.415(3) . ?
C12 C13 1.395(3) . ?
C12 C17 1.514(3) . ?
C13 C14 1.387(3) . ?
C13 H13 0.9500 . ?
C14 C15 1.387(3) . ?
C14 C18 1.514(3) . ?
C15 C16 1.405(3) . ?
C15 H15 0.9500 . ?
C16 C19 1.514(3) . ?
C17 H17A 0.9800 . ?
C17 H17B 0.9800 . ?
C17 H17C 0.9800 . ?
C17 H17D 0.9800 . ?
C17 H17E 0.9800 . ?
C17 H17F 0.9800 . ?
C18 H18A 0.9800 . ?
C18 H18B 0.9800 . ?
C18 H18C 0.9800 . ?
C18 H18D 0.9800 . ?
C18 H18E 0.9800 . ?
C18 H18F 0.9800 . ?
C19 H19A 0.9800 . ?
C19 H19B 0.9800 . ?
C19 H19C 0.9800 . ?
C19 H19D 0.9800 . ?
C19 H19E 0.9800 . ?
C19 H19F 0.9800 . ?
C1 C2 1.375(3) . ?
C1 H1 0.9500 . ?
C2 C3 1.379(3) . ?
C2 H2 0.9500 . ?
C3 C4 1.380(3) . ?
C3 H3 0.9500 . ?
C4 C5 1.391(3) . ?
C4 H4 0.9500 . ?
C5 C6 1.479(3) . ?
C6 C7 1.394(3) . ?
C7 C8 1.380(3) . ?
C7 H7 0.9500 . ?
C8 C9 1.383(4) . ?
C8 H8 0.9500 . ?
C9 C10 1.384(3) . ?
C9 H9 0.9500 . ?
C10 H10 0.9500 . ?
C21 C26 1.411(3) . ?
C21 C22 1.417(3) . ?
C26 C25 1.399(3) . ?
C26 C29 1.516(3) . ?
C25 C24 1.393(3) . ?
C25 H25 0.9500 . ?
C24 C23 1.394(3) . ?
C24 C28 1.504(3) . ?
C23 C22 1.399(3) . ?
C23 H23 0.9500 . ?
C22 C27 1.513(3) . ?
C29 H29A 0.9800 . ?
C29 H29B 0.9800 . ?
C29 H29C 0.9800 . ?
C29 H29D 0.9800 . ?
C29 H29E 0.9800 . ?
C29 H29F 0.9800 . ?
C28 H28A 0.9800 . ?
C28 H28B 0.9800 . ?
C28 H28C 0.9800 . ?
C28 H28D 0.9800 . ?
C28 H28E 0.9800 . ?
C28 H28F 0.9800 . ?
C27 H27A 0.9800 . ?
C27 H27B 0.9800 . ?
C27 H27C 0.9800 . ?
C27 H27D 0.9800 . ?
C27 H27E 0.9800 . ?
C27 H27F 0.9800 . ?
